data_7049369
loop_
_publ_author_name
'Lee, Chien-Ming'
'Sankaralingam, Muniyandi'
'Chuo, Chi-He'
'Tseng, Tzu-Hsien'
'Chen, Peter P.-Y.'
'Chiang, Ming-Hsi'
'Li, Xiao-Xi'
'Lee, Yong-Min'
'Nam, Wonwoo'

_publ_section_title
;
 A Mn(iv)-peroxo complex in the reactions with proton donors.
;
_journal_issue 16
_journal_name_full 'Dalton transactions (Cambridge, England : 2003)'
_journal_page_first 5203
_journal_page_last 5213
_journal_paper_doi 10.1039/c9dt00649d
_journal_volume 48
_journal_year 2019
_chemical_formula_sum 'C69 H71 Mn N O P3 S3 Si3'
_chemical_formula_weight 1258.56
_space_group_crystal_system monoclinic
_space_group_IT_number 14
_space_group_name_Hall '-P 2ybc'
_space_group_name_H-M_alt 'P 1 21/c 1'
_symmetry_space_group_name_Hall '-P 2ybc'
_symmetry_space_group_name_H-M 'P 1 21/c 1'
_atom_sites_solution_hydrogens geom
_audit_creation_method SHELXL-2018/3
_audit_update_record
;
2019-03-10 deposited with the CCDC.    2019-03-19 downloaded from the CCDC.
;
_cell_angle_alpha 90
_cell_angle_beta 99.8492(12)
_cell_angle_gamma 90
_cell_formula_units_Z 4
_cell_length_a 14.0431(7)
_cell_length_b 27.6116(14)
_cell_length_c 17.2199(9)
_cell_measurement_reflns_used 8325
_cell_measurement_temperature 150(2)
_cell_measurement_theta_max 25.80
_cell_measurement_theta_min 2.28
_cell_volume 6578.6(6)
_computing_cell_refinement 'Bruker SAINT'
_computing_data_collection 'Bruker SMART'
_computing_data_reduction 'Bruker SAINT'
_computing_molecular_graphics 'Bruker SHELXTL'
_computing_publication_material 'Bruker SHELXTL'
_computing_structure_refinement 'SHELXL-2018/3 (Sheldrick, 2018)'
_computing_structure_solution 'SHELXS-97 (Sheldrick 2008)'
_diffrn_ambient_temperature 150(2)
_diffrn_measured_fraction_theta_full 1.000
_diffrn_measured_fraction_theta_max 0.999
_diffrn_measurement_device_type 'BRUKER SMART APEXCCD area detector'
_diffrn_measurement_method 'omega scans'
_diffrn_radiation_type MoK\a
_diffrn_radiation_wavelength 0.71073
_diffrn_reflns_av_R_equivalents 0.0493
_diffrn_reflns_av_unetI/netI 0.0545
_diffrn_reflns_Laue_measured_fraction_full 1.000
_diffrn_reflns_Laue_measured_fraction_max 0.999
_diffrn_reflns_limit_h_max 18
_diffrn_reflns_limit_h_min -18
_diffrn_reflns_limit_k_max 35
_diffrn_reflns_limit_k_min -35
_diffrn_reflns_limit_l_max 22
_diffrn_reflns_limit_l_min -18
_diffrn_reflns_number 42853
_diffrn_reflns_point_group_measured_fraction_full 1.000
_diffrn_reflns_point_group_measured_fraction_max 0.999
_diffrn_reflns_theta_full 25.242
_diffrn_reflns_theta_max 27.499
_diffrn_reflns_theta_min 1.646
_exptl_absorpt_coefficient_mu 0.466
_exptl_absorpt_correction_T_max 0.7641
_exptl_absorpt_correction_T_min 0.7231
_exptl_absorpt_correction_type multi-scan
_exptl_absorpt_process_details 'Bruker SADABS'
_exptl_crystal_colour brown
_exptl_crystal_density_diffrn 1.271
_exptl_crystal_density_meas ?
_exptl_crystal_description plate
_exptl_crystal_F_000 2640
_exptl_crystal_size_max 0.500
_exptl_crystal_size_mid 0.450
_exptl_crystal_size_min 0.450
_refine_diff_density_max 0.533
_refine_diff_density_min -0.286
_refine_diff_density_rms 0.068
_refine_ls_extinction_method none
_refine_ls_goodness_of_fit_ref 1.025
_refine_ls_hydrogen_treatment constr
_refine_ls_matrix_type full
_refine_ls_number_parameters 739
_refine_ls_number_reflns 15105
_refine_ls_number_restraints 0
_refine_ls_restrained_S_all 1.025
_refine_ls_R_factor_all 0.0677
_refine_ls_R_factor_gt 0.0470
_refine_ls_shift/su_max 0.002
_refine_ls_shift/su_mean 0.000
_refine_ls_structure_factor_coef Fsqd
_refine_ls_weighting_details 'w=1/[\s^2^(Fo^2^)+(0.0520P)^2^+1.9932P] where P=(Fo^2^+2Fc^2^)/3'
_refine_ls_weighting_scheme calc
_refine_ls_wR_factor_gt 0.1038
_refine_ls_wR_factor_ref 0.1137
_reflns_Friedel_coverage 0.000
_reflns_number_gt 11595
_reflns_number_total 15105
_reflns_threshold_expression 'I > 2\s(I)'
_cod_data_source_file c9dt00649d2.cif
_cod_data_source_block ic15229
_cod_depositor_comments
;
The following automatic conversions were performed:

'_exptl_crystal_density_meas' value 'not_measured' was changed to '?'
- the value is perceived as not measured.

Automatic conversion script
Id: cif_fix_values 4973 2017-02-22 13:04:09Z antanas 

 Adding full bibliography for 7049365--7049369.cif.
;
_cod_database_code 7049369
_shelx_shelxl_version_number 2018/3
_shelx_space_group_comment
; 
The symmetry employed for this shelxl refinement is uniquely defined 
by the following loop, which should always be used as a source of 
symmetry information in preference to the above space-group names. 
They are only intended as comments. 
;
_shelx_estimated_absorpt_t_min 0.800
_shelx_estimated_absorpt_t_max 0.818

loop_
_space_group_symop_operation_xyz
'x, y, z'
'-x, y+1/2, -z+1/2'
'-x, -y, -z'
'x, -y-1/2, z-1/2'

loop_
_atom_site_label
_atom_site_type_symbol
_atom_site_fract_x
_atom_site_fract_y
_atom_site_fract_z
_atom_site_U_iso_or_equiv
_atom_site_adp_type
_atom_site_occupancy
_atom_site_site_symmetry_order
_atom_site_calc_flag
_atom_site_refinement_flags_posn
_atom_site_refinement_flags_adp
Mn Mn 0.34419(2) 0.70590(2) 0.06977(2) 0.01988(9) Uani 1 1 d . .
S1 S 0.31114(4) 0.63260(2) 0.13758(3) 0.02401(13) Uani 1 1 d . .
S2 S 0.19904(4) 0.74315(2) 0.00495(3) 0.02396(13) Uani 1 1 d . .
S3 S 0.48335(4) 0.75207(2) 0.11136(4) 0.02743(14) Uani 1 1 d . .
P1 P 0.29918(4) 0.74112(2) 0.18042(3) 0.01843(12) Uani 1 1 d . .
Si1 Si 0.34424(5) 0.54530(2) 0.27941(4) 0.02695(15) Uani 1 1 d . .
Si2 Si -0.02094(5) 0.78649(3) -0.05231(4) 0.03080(16) Uani 1 1 d . .
Si3 Si 0.65831(5) 0.82731(3) 0.18472(4) 0.03227(17) Uani 1 1 d . .
O1 O 0.38623(12) 0.68094(6) -0.02012(10) 0.0313(4) Uani 1 1 d . .
C1 C 0.48009(17) 0.67618(9) -0.02755(14) 0.0268(5) Uani 1 1 d . .
C2 C 0.5288(2) 0.63318(10) -0.00709(15) 0.0411(7) Uani 1 1 d . .
H2 H 0.497538 0.607360 0.014983 0.049 Uiso 1 1 calc R U
C3 C 0.6243(3) 0.62799(14) -0.01913(19) 0.0624(10) Uani 1 1 d . .
H3 H 0.657098 0.598202 -0.006431 0.075 Uiso 1 1 calc R U
C4 C 0.6715(2) 0.66576(17) -0.04932(19) 0.0638(11) Uani 1 1 d . .
H4 H 0.736792 0.662261 -0.056277 0.077 Uiso 1 1 calc R U
C5 C 0.6232(2) 0.70805(14) -0.06897(18) 0.0525(9) Uani 1 1 d . .
H5 H 0.654906 0.733967 -0.090345 0.063 Uiso 1 1 calc R U
C6 C 0.52876(19) 0.71360(10) -0.05817(15) 0.0339(6) Uani 1 1 d . .
H6 H 0.496455 0.743421 -0.071829 0.041 Uiso 1 1 calc R U
C7 C 0.31919(15) 0.64846(8) 0.23818(13) 0.0198(5) Uani 1 1 d . .
C8 C 0.31365(15) 0.69748(8) 0.25995(13) 0.0201(4) Uani 1 1 d . .
C9 C 0.32263(16) 0.71119(8) 0.33847(14) 0.0254(5) Uani 1 1 d . .
H9 H 0.320119 0.744479 0.351942 0.030 Uiso 1 1 calc R U
C10 C 0.33525(19) 0.67633(9) 0.39706(15) 0.0312(6) Uani 1 1 d . .
H10 H 0.341234 0.685310 0.450937 0.037 Uiso 1 1 calc R U
C11 C 0.33900(18) 0.62788(9) 0.37558(15) 0.0293(5) Uani 1 1 d . .
H11 H 0.346538 0.604142 0.416099 0.035 Uiso 1 1 calc R U
C12 C 0.33227(16) 0.61223(8) 0.29759(14) 0.0232(5) Uani 1 1 d . .
C13 C 0.44644(19) 0.53120(9) 0.22674(16) 0.0354(6) Uani 1 1 d . .
H13A H 0.448361 0.496255 0.217131 0.053 Uiso 1 1 calc R U
H13B H 0.507408 0.541434 0.259102 0.053 Uiso 1 1 calc R U
H13C H 0.437228 0.548489 0.176310 0.053 Uiso 1 1 calc R U
C14 C 0.3742(2) 0.51414(10) 0.37712(17) 0.0394(7) Uani 1 1 d . .
H14A H 0.323473 0.520858 0.408321 0.059 Uiso 1 1 calc R U
H14B H 0.436263 0.526109 0.405271 0.059 Uiso 1 1 calc R U
H14C H 0.378372 0.479135 0.368913 0.059 Uiso 1 1 calc R U
C15 C 0.2281(2) 0.51997(9) 0.22643(19) 0.0429(7) Uani 1 1 d . .
H15A H 0.207352 0.538213 0.177648 0.064 Uiso 1 1 calc R U
H15B H 0.178607 0.522515 0.260067 0.064 Uiso 1 1 calc R U
H15C H 0.237145 0.485867 0.213722 0.064 Uiso 1 1 calc R U
C16 C 0.13464(16) 0.76389(7) 0.07794(13) 0.0204(5) Uani 1 1 d . .
C17 C 0.17493(15) 0.76178(8) 0.15837(13) 0.0209(5) Uani 1 1 d . .
C18 C 0.12234(17) 0.77627(8) 0.21602(15) 0.0267(5) Uani 1 1 d . .
H18 H 0.149775 0.773621 0.270241 0.032 Uiso 1 1 calc R U
C19 C 0.03012(17) 0.79450(9) 0.19388(15) 0.0292(5) Uani 1 1 d . .
H19 H -0.005834 0.805153 0.232650 0.035 Uiso 1 1 calc R U
C20 C -0.00963(17) 0.79712(8) 0.11426(15) 0.0277(5) Uani 1 1 d . .
H20 H -0.073224 0.809636 0.099945 0.033 Uiso 1 1 calc R U
C21 C 0.03948(16) 0.78222(8) 0.05421(14) 0.0234(5) Uani 1 1 d . .
C22 C -0.0339(2) 0.72642(11) -0.10191(17) 0.0453(7) Uani 1 1 d . .
H22A H -0.063983 0.703575 -0.069916 0.068 Uiso 1 1 calc R U
H22B H 0.030071 0.714361 -0.108046 0.068 Uiso 1 1 calc R U
H22C H -0.074456 0.729690 -0.153916 0.068 Uiso 1 1 calc R U
C23 C -0.1467(2) 0.80874(13) -0.05430(19) 0.0574(9) Uani 1 1 d . .
H23A H -0.181682 0.808389 -0.108647 0.086 Uiso 1 1 calc R U
H23B H -0.144718 0.841869 -0.033685 0.086 Uiso 1 1 calc R U
H23C H -0.179680 0.787642 -0.021605 0.086 Uiso 1 1 calc R U
C24 C 0.0437(3) 0.83036(13) -0.1072(2) 0.0658(10) Uani 1 1 d . .
H24A H 0.110081 0.819192 -0.106431 0.099 Uiso 1 1 calc R U
H24B H 0.044804 0.862265 -0.082135 0.099 Uiso 1 1 calc R U
H24C H 0.010132 0.832663 -0.161857 0.099 Uiso 1 1 calc R U
C25 C 0.46384(16) 0.79272(8) 0.18623(13) 0.0210(5) Uani 1 1 d . .
C26 C 0.37588(16) 0.79194(7) 0.21486(13) 0.0202(5) Uani 1 1 d . .
C27 C 0.35584(17) 0.82705(8) 0.26761(14) 0.0244(5) Uani 1 1 d . .
H27 H 0.295627 0.826824 0.285716 0.029 Uiso 1 1 calc R U
C28 C 0.42361(18) 0.86224(8) 0.29364(14) 0.0278(5) Uani 1 1 d . .
H28 H 0.409574 0.886811 0.328620 0.033 Uiso 1 1 calc R U
C29 C 0.51220(18) 0.86157(8) 0.26852(14) 0.0275(5) Uani 1 1 d . .
H29 H 0.558923 0.885348 0.288462 0.033 Uiso 1 1 calc R U
C30 C 0.53575(16) 0.82723(8) 0.21486(13) 0.0242(5) Uani 1 1 d . .
C31 C 0.7219(2) 0.76841(11) 0.2056(2) 0.0558(9) Uani 1 1 d . .
H31A H 0.688543 0.743435 0.170656 0.084 Uiso 1 1 calc R U
H31B H 0.722058 0.759268 0.260579 0.084 Uiso 1 1 calc R U
H31C H 0.788643 0.771518 0.196460 0.084 Uiso 1 1 calc R U
C32 C 0.7347(2) 0.87495(11) 0.24253(18) 0.0494(8) Uani 1 1 d . .
H32A H 0.739313 0.868426 0.298998 0.074 Uiso 1 1 calc R U
H32B H 0.705141 0.906813 0.230244 0.074 Uiso 1 1 calc R U
H32C H 0.799458 0.874556 0.228617 0.074 Uiso 1 1 calc R U
C33 C 0.6456(2) 0.84334(13) 0.07799(17) 0.0536(8) Uani 1 1 d . .
H33A H 0.708565 0.840525 0.061126 0.080 Uiso 1 1 calc R U
H33B H 0.622022 0.876684 0.070025 0.080 Uiso 1 1 calc R U
H33C H 0.599512 0.821222 0.046862 0.080 Uiso 1 1 calc R U
P2 P 0.88215(4) 0.47269(2) 0.29855(3) 0.01891(12) Uani 1 1 d . .
P3 P 0.80063(4) 0.56201(2) 0.21559(3) 0.01900(12) Uani 1 1 d . .
N1 N 0.85363(13) 0.52758(6) 0.28228(11) 0.0221(4) Uani 1 1 d . .
C34 C 0.89541(16) 0.43777(8) 0.21305(14) 0.0238(5) Uani 1 1 d . .
C35 C 0.81876(18) 0.40978(8) 0.17591(14) 0.0289(5) Uani 1 1 d . .
H35 H 0.761883 0.407151 0.198581 0.035 Uiso 1 1 calc R U
C36 C 0.8241(2) 0.38566(9) 0.10633(16) 0.0386(6) Uani 1 1 d . .
H36 H 0.771404 0.366546 0.081358 0.046 Uiso 1 1 calc R U
C37 C 0.9067(2) 0.38970(10) 0.07373(18) 0.0470(7) Uani 1 1 d . .
H37 H 0.910785 0.373361 0.025855 0.056 Uiso 1 1 calc R U
C38 C 0.9836(2) 0.41728(11) 0.11001(19) 0.0502(8) Uani 1 1 d . .
H38 H 1.040259 0.419696 0.086989 0.060 Uiso 1 1 calc R U
C39 C 0.97879(19) 0.44152(10) 0.17995(17) 0.0377(6) Uani 1 1 d . .
H39 H 1.031823 0.460445 0.204872 0.045 Uiso 1 1 calc R U
C40 C 0.99673(16) 0.47248(8) 0.36422(14) 0.0232(5) Uani 1 1 d . .
C41 C 1.05161(18) 0.43071(9) 0.37753(17) 0.0353(6) Uani 1 1 d . .
H41 H 1.029923 0.401536 0.351021 0.042 Uiso 1 1 calc R U
C42 C 1.13885(19) 0.43174(11) 0.43004(18) 0.0451(7) Uani 1 1 d . .
H42 H 1.176468 0.403106 0.439929 0.054 Uiso 1 1 calc R U
C43 C 1.17064(19) 0.47433(11) 0.46771(16) 0.0415(7) Uani 1 1 d . .
H43 H 1.230071 0.474827 0.503621 0.050 Uiso 1 1 calc R U
C44 C 1.11715(19) 0.51594(11) 0.45373(16) 0.0381(6) Uani 1 1 d . .
H44 H 1.140063 0.545235 0.479256 0.046 Uiso 1 1 calc R U
C45 C 1.02978(17) 0.51526(9) 0.40245(14) 0.0286(5) Uani 1 1 d . .
H45 H 0.992321 0.543990 0.393304 0.034 Uiso 1 1 calc R U
C46 C 0.79324(15) 0.44227(8) 0.34549(13) 0.0198(4) Uani 1 1 d . .
C47 C 0.81138(17) 0.39717(8) 0.38157(14) 0.0262(5) Uani 1 1 d . .
H47 H 0.872025 0.381767 0.382337 0.031 Uiso 1 1 calc R U
C48 C 0.74066(18) 0.37481(8) 0.41638(14) 0.0285(5) Uani 1 1 d . .
H48 H 0.753496 0.344311 0.441529 0.034 Uiso 1 1 calc R U
C49 C 0.65213(17) 0.39655(9) 0.41468(14) 0.0280(5) Uani 1 1 d . .
H49 H 0.604011 0.381012 0.438431 0.034 Uiso 1 1 calc R U
C50 C 0.63336(18) 0.44088(9) 0.37850(15) 0.0319(6) Uani 1 1 d . .
H50 H 0.571962 0.455678 0.376770 0.038 Uiso 1 1 calc R U
C51 C 0.70405(16) 0.46399(8) 0.34451(14) 0.0267(5) Uani 1 1 d . .
H51 H 0.691155 0.494822 0.320518 0.032 Uiso 1 1 calc R U
C52 C 0.71061(15) 0.59620(8) 0.25462(13) 0.0210(5) Uani 1 1 d . .
C53 C 0.71290(17) 0.59634(9) 0.33555(14) 0.0287(5) Uani 1 1 d . .
H53 H 0.760947 0.578336 0.369090 0.034 Uiso 1 1 calc R U
C54 C 0.64494(19) 0.62281(10) 0.36736(17) 0.0387(6) Uani 1 1 d . .
H54 H 0.645911 0.622463 0.422659 0.046 Uiso 1 1 calc R U
C55 C 0.57638(18) 0.64946(10) 0.31940(18) 0.0393(7) Uani 1 1 d . .
H55 H 0.530693 0.667926 0.341652 0.047 Uiso 1 1 calc R U
C56 C 0.57352(19) 0.64956(9) 0.23950(18) 0.0385(7) Uani 1 1 d . .
H56 H 0.525645 0.668047 0.206657 0.046 Uiso 1 1 calc R U
C57 C 0.63988(17) 0.62292(9) 0.20609(16) 0.0310(6) Uani 1 1 d . .
H57 H 0.637175 0.622866 0.150585 0.037 Uiso 1 1 calc R U
C58 C 0.74292(16) 0.53049(8) 0.12887(13) 0.0228(5) Uani 1 1 d . .
C59 C 0.65145(17) 0.51043(9) 0.12692(15) 0.0300(5) Uani 1 1 d . .
H59 H 0.616903 0.516624 0.168731 0.036 Uiso 1 1 calc R U
C60 C 0.6106(2) 0.48136(10) 0.06398(17) 0.0425(7) Uani 1 1 d . .
H60 H 0.548139 0.467781 0.062614 0.051 Uiso 1 1 calc R U
C61 C 0.6611(2) 0.47243(11) 0.00378(17) 0.0470(8) Uani 1 1 d . .
H61 H 0.633324 0.452453 -0.039085 0.056 Uiso 1 1 calc R U
C62 C 0.7515(2) 0.49214(11) 0.00491(16) 0.0448(7) Uani 1 1 d . .
H62 H 0.785707 0.485756 -0.037078 0.054 Uiso 1 1 calc R U
C63 C 0.79268(19) 0.52129(9) 0.06737(15) 0.0325(6) Uani 1 1 d . .
H63 H 0.854901 0.534945 0.068051 0.039 Uiso 1 1 calc R U
C64 C 0.88580(16) 0.60263(8) 0.18399(14) 0.0242(5) Uani 1 1 d . .
C65 C 0.8547(2) 0.64215(10) 0.13693(18) 0.0422(7) Uani 1 1 d . .
H65 H 0.787818 0.649797 0.125085 0.051 Uiso 1 1 calc R U
C66 C 0.9218(2) 0.67061(11) 0.10707(19) 0.0519(8) Uani 1 1 d . .
H66 H 0.900636 0.697673 0.074612 0.062 Uiso 1 1 calc R U
C67 C 1.0186(2) 0.65973(10) 0.12430(18) 0.0444(7) Uani 1 1 d . .
H67 H 1.063993 0.678707 0.102557 0.053 Uiso 1 1 calc R U
C68 C 1.0496(2) 0.62163(10) 0.1727(2) 0.0453(7) Uani 1 1 d . .
H68 H 1.116768 0.614954 0.186187 0.054 Uiso 1 1 calc R U
C69 C 0.98363(18) 0.59272(9) 0.20225(17) 0.0353(6) Uani 1 1 d . .
H69 H 1.005609 0.565961 0.235166 0.042 Uiso 1 1 calc R U

loop_
_atom_site_aniso_label
_atom_site_aniso_U_11
_atom_site_aniso_U_22
_atom_site_aniso_U_33
_atom_site_aniso_U_23
_atom_site_aniso_U_13
_atom_site_aniso_U_12
Mn 0.02015(17) 0.02173(17) 0.01838(18) -0.00287(13) 0.00502(13) -0.00141(13)
S1 0.0315(3) 0.0204(3) 0.0206(3) -0.0023(2) 0.0058(2) -0.0015(2)
S2 0.0241(3) 0.0288(3) 0.0189(3) 0.0008(2) 0.0036(2) 0.0029(2)
S3 0.0234(3) 0.0309(3) 0.0298(3) -0.0107(3) 0.0097(2) -0.0067(2)
P1 0.0191(3) 0.0189(3) 0.0175(3) -0.0005(2) 0.0038(2) 0.0005(2)
Si1 0.0284(3) 0.0206(3) 0.0332(4) 0.0035(3) 0.0088(3) 0.0023(3)
Si2 0.0292(4) 0.0319(4) 0.0289(4) 0.0029(3) -0.0020(3) 0.0077(3)
Si3 0.0280(4) 0.0369(4) 0.0320(4) -0.0024(3) 0.0057(3) -0.0125(3)
O1 0.0278(9) 0.0425(10) 0.0255(9) -0.0125(8) 0.0095(7) -0.0043(8)
C1 0.0275(12) 0.0337(13) 0.0193(12) -0.0083(10) 0.0042(10) 0.0010(10)
C2 0.0596(19) 0.0400(15) 0.0225(14) -0.0003(11) 0.0033(13) 0.0114(14)
C3 0.063(2) 0.087(3) 0.0325(18) -0.0070(17) -0.0050(16) 0.048(2)
C4 0.0304(16) 0.126(4) 0.0342(18) -0.017(2) 0.0042(14) 0.015(2)
C5 0.0347(16) 0.089(3) 0.0358(17) -0.0128(17) 0.0119(13) -0.0195(17)
C6 0.0358(14) 0.0388(14) 0.0283(14) -0.0033(11) 0.0085(11) -0.0035(11)
C7 0.0165(10) 0.0247(11) 0.0190(12) -0.0011(9) 0.0053(9) -0.0003(9)
C8 0.0189(10) 0.0222(11) 0.0201(11) 0.0014(9) 0.0062(9) 0.0025(9)
C9 0.0292(12) 0.0245(12) 0.0235(13) -0.0008(10) 0.0076(10) 0.0061(10)
C10 0.0428(15) 0.0332(13) 0.0195(13) 0.0010(10) 0.0109(11) 0.0087(11)
C11 0.0361(13) 0.0285(12) 0.0254(13) 0.0052(10) 0.0113(11) 0.0052(10)
C12 0.0225(11) 0.0232(11) 0.0256(13) 0.0019(9) 0.0084(10) 0.0014(9)
C13 0.0401(15) 0.0290(13) 0.0399(16) 0.0013(11) 0.0148(12) 0.0095(11)
C14 0.0449(16) 0.0315(14) 0.0441(17) 0.0140(12) 0.0143(13) 0.0069(12)
C15 0.0381(15) 0.0272(14) 0.061(2) -0.0011(13) 0.0026(14) -0.0029(12)
C16 0.0243(11) 0.0152(10) 0.0222(12) 0.0026(9) 0.0056(9) -0.0023(8)
C17 0.0196(11) 0.0187(10) 0.0245(12) 0.0011(9) 0.0041(9) 0.0004(8)
C18 0.0271(12) 0.0299(12) 0.0238(13) 0.0002(10) 0.0062(10) 0.0009(10)
C19 0.0266(12) 0.0327(13) 0.0308(14) -0.0014(11) 0.0120(11) 0.0021(10)
C20 0.0224(11) 0.0248(12) 0.0360(15) -0.0012(10) 0.0055(10) 0.0026(9)
C21 0.0232(11) 0.0182(10) 0.0283(13) 0.0026(9) 0.0026(10) -0.0021(9)
C22 0.0448(17) 0.0545(18) 0.0336(16) -0.0132(14) -0.0019(13) 0.0074(14)
C23 0.0452(18) 0.074(2) 0.0458(19) -0.0158(17) -0.0113(14) 0.0278(16)
C24 0.070(2) 0.064(2) 0.059(2) 0.0386(19) 0.0000(18) -0.0007(18)
C25 0.0243(11) 0.0189(10) 0.0187(11) 0.0019(9) 0.0006(9) 0.0010(9)
C26 0.0224(11) 0.0181(10) 0.0187(11) 0.0002(9) -0.0005(9) -0.0005(9)
C27 0.0264(12) 0.0238(11) 0.0224(12) -0.0005(9) 0.0027(10) 0.0046(9)
C28 0.0353(13) 0.0232(12) 0.0227(13) -0.0033(10) -0.0013(10) 0.0043(10)
C29 0.0334(13) 0.0210(11) 0.0250(13) -0.0005(9) -0.0034(10) -0.0042(10)
C30 0.0269(12) 0.0225(11) 0.0217(12) 0.0029(9) -0.0005(10) -0.0042(9)
C31 0.0294(15) 0.0534(19) 0.085(3) -0.0034(18) 0.0095(16) -0.0013(14)
C32 0.0458(17) 0.0569(19) 0.0446(18) -0.0075(15) 0.0054(14) -0.0289(15)
C33 0.0550(19) 0.070(2) 0.0383(18) -0.0037(16) 0.0144(15) -0.0291(17)
P2 0.0195(3) 0.0159(3) 0.0209(3) 0.0002(2) 0.0021(2) -0.0007(2)
P3 0.0200(3) 0.0174(3) 0.0198(3) 0.0014(2) 0.0037(2) 0.0001(2)
N1 0.0253(10) 0.0178(9) 0.0230(10) 0.0000(8) 0.0034(8) 0.0013(7)
C34 0.0295(12) 0.0189(11) 0.0234(12) -0.0009(9) 0.0058(10) 0.0017(9)
C35 0.0356(13) 0.0233(12) 0.0274(13) -0.0012(10) 0.0042(11) -0.0045(10)
C36 0.0513(17) 0.0280(13) 0.0345(16) -0.0067(11) 0.0021(13) -0.0029(12)
C37 0.067(2) 0.0384(16) 0.0369(17) -0.0139(13) 0.0135(15) 0.0066(15)
C38 0.0502(18) 0.0552(19) 0.052(2) -0.0137(16) 0.0280(16) 0.0028(15)
C39 0.0340(14) 0.0366(14) 0.0443(17) -0.0096(12) 0.0123(12) -0.0036(11)
C40 0.0228(11) 0.0236(11) 0.0228(12) 0.0031(9) 0.0025(9) -0.0014(9)
C41 0.0279(13) 0.0276(13) 0.0491(17) 0.0058(12) 0.0025(12) 0.0010(10)
C42 0.0277(14) 0.0467(17) 0.059(2) 0.0215(15) 0.0009(13) 0.0076(12)
C43 0.0267(13) 0.066(2) 0.0290(15) 0.0154(14) -0.0025(11) -0.0078(13)
C44 0.0341(14) 0.0500(17) 0.0286(15) -0.0059(12) 0.0008(11) -0.0136(13)
C45 0.0286(13) 0.0305(13) 0.0266(14) -0.0014(10) 0.0047(10) -0.0017(10)
C46 0.0224(11) 0.0185(10) 0.0184(11) -0.0012(9) 0.0030(9) -0.0035(9)
C47 0.0277(12) 0.0220(11) 0.0296(14) -0.0002(10) 0.0067(10) 0.0011(9)
C48 0.0393(14) 0.0217(11) 0.0254(13) 0.0039(10) 0.0078(11) -0.0016(10)
C49 0.0320(13) 0.0311(13) 0.0222(13) -0.0004(10) 0.0078(10) -0.0087(10)
C50 0.0246(12) 0.0386(14) 0.0336(15) 0.0060(11) 0.0081(11) 0.0021(11)
C51 0.0260(12) 0.0238(12) 0.0303(14) 0.0066(10) 0.0045(10) 0.0020(9)
C52 0.0204(11) 0.0174(10) 0.0253(12) -0.0004(9) 0.0040(9) -0.0013(8)
C53 0.0291(13) 0.0301(13) 0.0258(13) -0.0060(10) 0.0014(10) 0.0018(10)
C54 0.0361(15) 0.0482(16) 0.0334(16) -0.0172(13) 0.0104(12) -0.0010(12)
C55 0.0262(13) 0.0347(14) 0.060(2) -0.0185(13) 0.0152(13) -0.0002(11)
C56 0.0279(13) 0.0318(14) 0.0554(19) 0.0018(13) 0.0057(13) 0.0080(11)
C57 0.0286(13) 0.0305(13) 0.0334(15) 0.0056(11) 0.0041(11) 0.0043(10)
C58 0.0269(12) 0.0235(11) 0.0169(11) -0.0002(9) 0.0003(9) 0.0046(9)
C59 0.0262(12) 0.0328(13) 0.0297(14) -0.0053(11) 0.0012(10) 0.0007(10)
C60 0.0333(14) 0.0460(16) 0.0433(18) -0.0138(14) -0.0072(13) -0.0003(12)
C61 0.0533(19) 0.0498(18) 0.0320(16) -0.0175(13) -0.0095(14) 0.0074(14)
C62 0.061(2) 0.0518(17) 0.0213(15) -0.0085(12) 0.0069(13) 0.0131(15)
C63 0.0380(14) 0.0343(14) 0.0265(14) 0.0013(11) 0.0090(11) 0.0042(11)
C64 0.0267(12) 0.0207(11) 0.0264(13) -0.0001(9) 0.0082(10) -0.0033(9)
C65 0.0336(14) 0.0375(15) 0.0549(19) 0.0214(14) 0.0055(13) -0.0039(12)
C66 0.057(2) 0.0397(16) 0.059(2) 0.0243(15) 0.0105(16) -0.0117(14)
C67 0.0514(18) 0.0339(15) 0.0531(19) -0.0015(13) 0.0237(15) -0.0180(13)
C68 0.0311(14) 0.0381(15) 0.071(2) -0.0016(15) 0.0202(15) -0.0053(12)
C69 0.0281(13) 0.0281(13) 0.0518(18) 0.0091(12) 0.0123(12) 0.0005(10)

loop_
_atom_type_symbol
_atom_type_description
_atom_type_scat_dispersion_real
_atom_type_scat_dispersion_imag
_atom_type_scat_source
C C 0.0033 0.0016 'International Tables Vol C Tables 4.2.6.8 and 6.1.1.4'
H H 0.0000 0.0000 'International Tables Vol C Tables 4.2.6.8 and 6.1.1.4'
N N 0.0061 0.0033 'International Tables Vol C Tables 4.2.6.8 and 6.1.1.4'
O O 0.0106 0.0060 'International Tables Vol C Tables 4.2.6.8 and 6.1.1.4'
Si Si 0.0817 0.0704 'International Tables Vol C Tables 4.2.6.8 and 6.1.1.4'
P P 0.1023 0.0942 'International Tables Vol C Tables 4.2.6.8 and 6.1.1.4'
S S 0.1246 0.1234 'International Tables Vol C Tables 4.2.6.8 and 6.1.1.4'
Mn Mn 0.3368 0.7283 'International Tables Vol C Tables 4.2.6.8 and 6.1.1.4'

loop_
_geom_angle_atom_site_label_1
_geom_angle_atom_site_label_2
_geom_angle_atom_site_label_3
_geom_angle
O1 Mn P1 176.14(6)
O1 Mn S3 95.06(5)
P1 Mn S3 81.43(2)
O1 Mn S2 97.84(6)
P1 Mn S2 82.67(2)
S3 Mn S2 120.71(3)
O1 Mn S1 101.76(6)
P1 Mn S1 81.53(2)
S3 Mn S1 121.78(3)
S2 Mn S1 111.57(2)
C7 S1 Mn 106.23(7)
C16 S2 Mn 107.93(8)
C25 S3 Mn 110.12(8)
C26 P1 C8 106.58(10)
C26 P1 C17 108.83(10)
C8 P1 C17 110.33(10)
C26 P1 Mn 111.36(8)
C8 P1 Mn 109.34(7)
C17 P1 Mn 110.33(8)
C15 Si1 C13 111.44(13)
C15 Si1 C14 108.09(13)
C13 Si1 C14 105.55(12)
C15 Si1 C12 110.69(11)
C13 Si1 C12 112.52(11)
C14 Si1 C12 108.28(12)
C22 Si2 C23 105.53(14)
C22 Si2 C24 111.35(17)
C23 Si2 C24 108.55(17)
C22 Si2 C21 112.50(12)
C23 Si2 C21 107.77(13)
C24 Si2 C21 110.86(14)
C31 Si3 C33 111.03(17)
C31 Si3 C32 107.41(15)
C33 Si3 C32 107.83(14)
C31 Si3 C30 112.18(12)
C33 Si3 C30 109.49(13)
C32 Si3 C30 108.78(12)
C1 O1 Mn 124.21(14)
O1 C1 C2 120.4(2)
O1 C1 C6 120.9(2)
C2 C1 C6 118.7(2)
C1 C2 C3 119.6(3)
C4 C3 C2 120.8(3)
C5 C4 C3 119.2(3)
C4 C5 C6 120.7(3)
C5 C6 C1 121.0(3)
C8 C7 C12 119.4(2)
C8 C7 S1 120.00(17)
C12 C7 S1 120.60(17)
C9 C8 C7 121.4(2)
C9 C8 P1 122.34(17)
C7 C8 P1 116.24(17)
C10 C9 C8 119.9(2)
C9 C10 C11 118.7(2)
C10 C11 C12 123.6(2)
C11 C12 C7 117.0(2)
C11 C12 Si1 117.95(17)
C7 C12 Si1 125.07(17)
C17 C16 C21 119.9(2)
C17 C16 S2 121.31(16)
C21 C16 S2 118.80(17)
C18 C17 C16 121.2(2)
C18 C17 P1 123.33(18)
C16 C17 P1 115.48(16)
C19 C18 C17 119.6(2)
C18 C19 C20 119.4(2)
C19 C20 C21 123.2(2)
C20 C21 C16 116.7(2)
C20 C21 Si2 120.21(17)
C16 C21 Si2 123.05(17)
C26 C25 C30 120.4(2)
C26 C25 S3 120.09(16)
C30 C25 S3 119.47(17)
C27 C26 C25 120.4(2)
C27 C26 P1 125.48(17)
C25 C26 P1 114.02(16)
C28 C27 C26 119.9(2)
C27 C28 C29 119.7(2)
C28 C29 C30 122.7(2)
C29 C30 C25 116.8(2)
C29 C30 Si3 120.74(17)
C25 C30 Si3 122.49(17)
N1 P2 C34 115.36(10)
N1 P2 C40 106.65(10)
C34 P2 C40 107.83(11)
N1 P2 C46 110.59(10)
C34 P2 C46 107.07(10)
C40 P2 C46 109.21(10)
N1 P3 C64 110.03(11)
N1 P3 C58 113.76(10)
C64 P3 C58 106.29(11)
N1 P3 C52 108.60(10)
C64 P3 C52 109.49(10)
C58 P3 C52 108.60(10)
P3 N1 P2 141.39(13)
C35 C34 C39 119.5(2)
C35 C34 P2 119.69(18)
C39 C34 P2 120.56(18)
C36 C35 C34 120.9(2)
C37 C36 C35 119.2(3)
C36 C37 C38 120.6(3)
C37 C38 C39 120.5(3)
C38 C39 C34 119.2(3)
C41 C40 C45 119.8(2)
C41 C40 P2 121.26(19)
C45 C40 P2 118.91(17)
C40 C41 C42 119.6(3)
C43 C42 C41 120.0(3)
C44 C43 C42 120.5(2)
C43 C44 C45 120.0(3)
C44 C45 C40 120.0(2)
C51 C46 C47 119.2(2)
C51 C46 P2 119.05(17)
C47 C46 P2 121.79(17)
C48 C47 C46 119.9(2)
C49 C48 C47 120.5(2)
C48 C49 C50 119.9(2)
C49 C50 C51 120.2(2)
C46 C51 C50 120.3(2)
C53 C52 C57 119.5(2)
C53 C52 P3 118.67(17)
C57 C52 P3 121.86(18)
C54 C53 C52 119.9(2)
C55 C54 C53 120.3(3)
C56 C55 C54 120.2(2)
C55 C56 C57 120.6(3)
C56 C57 C52 119.5(2)
C63 C58 C59 119.4(2)
C63 C58 P3 120.54(19)
C59 C58 P3 119.68(18)
C60 C59 C58 120.3(2)
C61 C60 C59 119.6(3)
C60 C61 C62 120.8(3)
C61 C62 C63 120.0(3)
C62 C63 C58 120.0(3)
C69 C64 C65 119.4(2)
C69 C64 P3 119.73(18)
C65 C64 P3 120.74(19)
C64 C65 C66 119.7(3)
C67 C66 C65 120.3(3)
C68 C67 C66 120.0(3)
C67 C68 C69 120.3(3)
C64 C69 C68 120.2(2)

loop_
_geom_bond_atom_site_label_1
_geom_bond_atom_site_label_2
_geom_bond_distance
Mn O1 1.8795(16)
Mn P1 2.3211(6)
Mn S3 2.3405(7)
Mn S2 2.3833(7)
Mn S1 2.4208(7)
S1 C7 1.771(2)
S2 C16 1.765(2)
S3 C25 1.766(2)
P1 C26 1.806(2)
P1 C8 1.809(2)
P1 C17 1.813(2)
Si1 C15 1.864(3)
Si1 C13 1.865(2)
Si1 C14 1.872(3)
Si1 C12 1.887(2)
Si2 C22 1.860(3)
Si2 C23 1.864(3)
Si2 C24 1.865(3)
Si2 C21 1.888(2)
Si3 C31 1.861(3)
Si3 C33 1.869(3)
Si3 C32 1.872(3)
Si3 C30 1.881(2)
O1 C1 1.352(3)
C1 C2 1.386(3)
C1 C6 1.391(3)
C2 C3 1.399(4)
C3 C4 1.384(5)
C4 C5 1.364(5)
C5 C6 1.378(4)
C7 C8 1.410(3)
C7 C12 1.420(3)
C8 C9 1.389(3)
C9 C10 1.384(3)
C10 C11 1.391(3)
C11 C12 1.399(3)
C16 C17 1.405(3)
C16 C21 1.422(3)
C17 C18 1.393(3)
C18 C19 1.381(3)
C19 C20 1.391(3)
C20 C21 1.399(3)
C25 C26 1.406(3)
C25 C30 1.414(3)
C26 C27 1.390(3)
C27 C28 1.380(3)
C28 C29 1.385(3)
C29 C30 1.402(3)
P2 N1 1.5803(18)
P2 C34 1.796(2)
P2 C40 1.802(2)
P2 C46 1.807(2)
P3 N1 1.5761(19)
P3 C64 1.791(2)
P3 C58 1.797(2)
P3 C52 1.798(2)
C34 C35 1.389(3)
C34 C39 1.391(3)
C35 C36 1.384(4)
C36 C37 1.377(4)
C37 C38 1.381(4)
C38 C39 1.390(4)
C40 C41 1.384(3)
C40 C45 1.393(3)
C41 C42 1.393(4)
C42 C43 1.380(4)
C43 C44 1.371(4)
C44 C45 1.384(3)
C46 C51 1.386(3)
C46 C47 1.396(3)
C47 C48 1.389(3)
C48 C49 1.376(3)
C49 C50 1.378(3)
C50 C51 1.391(3)
C52 C53 1.388(3)
C52 C57 1.395(3)
C53 C54 1.387(3)
C54 C55 1.371(4)
C55 C56 1.370(4)
C56 C57 1.387(3)
C58 C63 1.388(3)
C58 C59 1.394(3)
C59 C60 1.391(3)
C60 C61 1.375(4)
C61 C62 1.379(4)
C62 C63 1.388(4)
C64 C69 1.383(3)
C64 C65 1.384(3)
C65 C66 1.392(4)
C66 C67 1.374(4)
C67 C68 1.367(4)
C68 C69 1.384(3)
